data_2218041
loop_
_publ_author_name
'Song, Wen-Dong'
'Wang, Hao'
'Ma, De-Yun'

_publ_section_title (2,2'-Bipyridyl-\k^2^<i>N</i>,<i>N</i>')tetrakis(4-methylbenzoato-\k<i>O</i>)manganese(II)
_journal_coeditor_code BG2175
_journal_issue 5
_journal_name_full 'Acta Crystallographica Section E'
_journal_page_first m677
_journal_paper_doi 10.1107/S160053680800994X
_journal_volume 64
_journal_year 2008
_chemical_formula_iupac '[Mn (C8 H7 O2)4 (C10 H8 N2)]'
_chemical_formula_moiety 'C42 H38 Mn N2 O8'
_chemical_formula_sum 'C42 H38 Mn N2 O8'
_chemical_formula_weight 753.68
_chemical_name_systematic
;
(2,2'-Bipyridyl-\k^2^N,N')tetrakis(4-methylbenzoato-\kO)manganese(II)
;
_space_group_IT_number 56
_symmetry_cell_setting orthorhombic
_symmetry_space_group_name_Hall '-P 2ab 2ac'
_symmetry_space_group_name_H-M 'P c c n'
_atom_sites_solution_hydrogens geom
_atom_sites_solution_primary direct
_atom_sites_solution_secondary difmap
_audit_creation_method SHELXL-97
_cell_angle_alpha 90.00
_cell_angle_beta 90.00
_cell_angle_gamma 90.00
_cell_formula_units_Z 4
_cell_length_a 13.6159(2)
_cell_length_b 14.2585(2)
_cell_length_c 19.5732(3)
_cell_measurement_reflns_used 3500
_cell_measurement_temperature 273(2)
_cell_measurement_theta_max 28.00
_cell_measurement_theta_min 1.35
_cell_volume 3799.99(10)
_computing_cell_refinement 'SAINT (Bruker, 2004)'
_computing_data_collection 'APEX2 (Bruker, 2004)'
_computing_data_reduction 'SAINT (Bruker, 2004)'
_computing_molecular_graphics 'XP in SHELXTL (Sheldrick, 2008)'
_computing_publication_material 'SHELXTL (Sheldrick, 2008)'
_computing_structure_refinement 'SHELXL97 (Sheldrick, 2008)'
_computing_structure_solution 'SHELXS97 (Sheldrick, 2008)'
_diffrn_ambient_temperature 273(2)
_diffrn_measured_fraction_theta_full 1.000
_diffrn_measured_fraction_theta_max 1.000
_diffrn_measurement_device_type 'Bruker APEXII area-detector'
_diffrn_measurement_method '\f and \w'
_diffrn_radiation_monochromator graphite
_diffrn_radiation_source 'fine-focus sealed tube'
_diffrn_radiation_type MoK\a
_diffrn_radiation_wavelength 0.71073
_diffrn_reflns_av_R_equivalents 0.0705
_diffrn_reflns_av_sigmaI/netI 0.0554
_diffrn_reflns_limit_h_max 17
_diffrn_reflns_limit_h_min -17
_diffrn_reflns_limit_k_max 18
_diffrn_reflns_limit_k_min -18
_diffrn_reflns_limit_l_max 25
_diffrn_reflns_limit_l_min -25
_diffrn_reflns_number 30915
_diffrn_reflns_theta_full 27.50
_diffrn_reflns_theta_max 27.50
_diffrn_reflns_theta_min 2.07
_diffrn_standards_interval_count 0
_diffrn_standards_interval_time 0
_diffrn_standards_number 0
_exptl_absorpt_coefficient_mu 0.403
_exptl_absorpt_correction_T_max 0.96
_exptl_absorpt_correction_T_min 0.93
_exptl_absorpt_correction_type multi-scan
_exptl_absorpt_process_details '(SADABS; Sheldrick, 1996)'
_exptl_crystal_colour colourless
_exptl_crystal_density_diffrn 1.317
_exptl_crystal_density_method 'not measured'
_exptl_crystal_description block
_exptl_crystal_F_000 1572
_exptl_crystal_size_max 0.20
_exptl_crystal_size_mid 0.16
_exptl_crystal_size_min 0.11
_refine_diff_density_max 0.218
_refine_diff_density_min -0.240
_refine_ls_extinction_method none
_refine_ls_goodness_of_fit_ref 1.009
_refine_ls_hydrogen_treatment constr
_refine_ls_matrix_type full
_refine_ls_number_parameters 243
_refine_ls_number_reflns 4378
_refine_ls_number_restraints 0
_refine_ls_restrained_S_all 1.009
_refine_ls_R_factor_all 0.1087
_refine_ls_R_factor_gt 0.0470
_refine_ls_shift/su_max 0.002
_refine_ls_shift/su_mean 0.000
_refine_ls_structure_factor_coef Fsqd
_refine_ls_weighting_details 'calc w=1/[\s^2^(Fo^2^)+(0.0559P)^2^+0.3551P] where P=(Fo^2^+2Fc^2^)/3'
_refine_ls_weighting_scheme calc
_refine_ls_wR_factor_gt 0.1070
_refine_ls_wR_factor_ref 0.1313
_reflns_number_gt 2297
_reflns_number_total 4378
_reflns_threshold_expression I>2\s(I)
_cod_data_source_file bg2175.cif
_cod_data_source_block I
_cod_database_code 2218041
_cod_database_fobs_code 2218041

loop_
_symmetry_equiv_pos_as_xyz
'x, y, z'
'-x+1/2, -y+1/2, z'
'-x, y+1/2, -z+1/2'
'x+1/2, -y, -z+1/2'
'-x, -y, -z'
'x-1/2, y-1/2, -z'
'x, -y-1/2, z-1/2'
'-x-1/2, y, z-1/2'

loop_
_atom_site_type_symbol
_atom_site_label
_atom_site_fract_x
_atom_site_fract_y
_atom_site_fract_z
_atom_site_U_iso_or_equiv
_atom_site_adp_type
_atom_site_calc_flag
_atom_site_refinement_flags
_atom_site_occupancy
C C1 0.8584(2) 0.14977(18) 0.04194(12) 0.0562(7) Uani d . 1
C C2 0.95641(18) 0.13966(17) 0.00816(12) 0.0540(6) Uani d . 1
C C3 1.0397(2) 0.17677(19) 0.03729(13) 0.0653(7) Uani d . 1
H H3 1.0347 0.2093 0.0783 0.078 Uiso calc R 1
C C4 1.1305(2) 0.1667(2) 0.00678(15) 0.0748(8) Uani d . 1
H H4 1.1858 0.1922 0.0276 0.090 Uiso calc R 1
C C5 1.1402(2) 0.1191(2) -0.05468(15) 0.0687(8) Uani d . 1
C C6 1.0571(2) 0.0818(2) -0.08347(14) 0.0721(8) Uani d . 1
H H6 1.0621 0.0485 -0.1242 0.087 Uiso calc R 1
C C7 0.9662(2) 0.09274(19) -0.05331(13) 0.0662(7) Uani d . 1
H H7 0.9108 0.0682 -0.0746 0.079 Uiso calc R 1
C C8 1.2399(2) 0.1071(3) -0.08752(16) 0.0941(11) Uani d . 1
H H8A 1.2416 0.0489 -0.1122 0.141 Uiso calc R 1
H H8B 1.2896 0.1066 -0.0528 0.141 Uiso calc R 1
H H8C 1.2517 0.1581 -0.1185 0.141 Uiso calc R 1
C C9 0.9071(2) 0.39242(17) 0.11458(13) 0.0563(7) Uani d . 1
C C10 1.01048(19) 0.40889(18) 0.13322(12) 0.0532(6) Uani d . 1
C C11 1.0399(2) 0.3921(2) 0.19970(13) 0.0752(8) Uani d . 1
H H11 0.9946 0.3709 0.2317 0.090 Uiso calc R 1
C C12 1.1359(2) 0.4068(3) 0.21850(15) 0.0940(11) Uani d . 1
H H12 1.1546 0.3943 0.2633 0.113 Uiso calc R 1
C C13 1.2057(2) 0.4397(3) 0.17272(15) 0.0834(9) Uani d . 1
C C14 1.1752(2) 0.4553(2) 0.10613(14) 0.0757(8) Uani d . 1
H H14 1.2203 0.4767 0.0740 0.091 Uiso calc R 1
C C15 1.07983(19) 0.4399(2) 0.08677(13) 0.0645(7) Uani d . 1
H H15 1.0614 0.4504 0.0417 0.077 Uiso calc R 1
C C16 1.3096(2) 0.4584(4) 0.19472(18) 0.1358(17) Uani d . 1
H H16A 1.3107 0.4735 0.2425 0.204 Uiso calc R 1
H H16B 1.3356 0.5101 0.1690 0.204 Uiso calc R 1
H H16C 1.3489 0.4036 0.1867 0.204 Uiso calc R 1
C C17 0.9252(2) 0.1655(2) 0.25483(13) 0.0669(8) Uani d . 1
H H17 0.9504 0.1479 0.2126 0.080 Uiso calc R 1
C C18 0.9816(2) 0.1503(2) 0.31183(14) 0.0731(8) Uani d . 1
H H18 1.0436 0.1235 0.3081 0.088 Uiso calc R 1
C C19 0.9451(2) 0.1753(2) 0.37414(14) 0.0765(9) Uani d . 1
H H19 0.9820 0.1665 0.4136 0.092 Uiso calc R 1
C C20 0.8529(2) 0.2136(2) 0.37739(13) 0.0683(8) Uani d . 1
H H20 0.8262 0.2297 0.4195 0.082 Uiso calc R 1
C C21 0.79986(17) 0.22837(15) 0.31865(11) 0.0482(6) Uani d . 1
Mn Mn1 0.7500 0.2500 0.16384(2) 0.05147(19) Uani d S 1
N N1 0.83575(14) 0.20438(14) 0.25699(9) 0.0528(5) Uani d . 1
O O2 0.78417(13) 0.12153(14) 0.00966(9) 0.0733(6) Uani d . 1
O O3 0.84470(13) 0.37396(13) 0.15885(8) 0.0639(5) Uani d . 1
O O4 0.88686(13) 0.39944(15) 0.04991(9) 0.0709(5) Uani d . 1
H H4A 0.8276 0.3932 0.0442 0.106 Uiso calc R 1
O O5 0.85649(12) 0.18654(14) 0.10029(8) 0.0678(5) Uani d . 1

loop_
_atom_site_aniso_label
_atom_site_aniso_U_11
_atom_site_aniso_U_22
_atom_site_aniso_U_33
_atom_site_aniso_U_12
_atom_site_aniso_U_13
_atom_site_aniso_U_23
C1 0.0513(17) 0.0700(18) 0.0472(14) -0.0002(14) 0.0052(13) 0.0032(12)
C2 0.0490(16) 0.0645(16) 0.0486(13) -0.0017(13) 0.0049(13) -0.0004(12)
C3 0.0604(19) 0.0755(19) 0.0600(16) -0.0043(15) 0.0059(14) -0.0106(13)
C4 0.0501(18) 0.096(2) 0.078(2) -0.0066(16) 0.0084(15) -0.0094(17)
C5 0.0552(19) 0.085(2) 0.0658(17) 0.0056(16) 0.0149(15) 0.0032(15)
C6 0.070(2) 0.087(2) 0.0592(16) 0.0016(17) 0.0170(16) -0.0097(14)
C7 0.0585(19) 0.085(2) 0.0555(15) -0.0070(15) 0.0102(14) -0.0086(14)
C8 0.064(2) 0.125(3) 0.093(2) 0.0086(19) 0.0257(18) 0.0028(19)
C9 0.0590(18) 0.0595(16) 0.0503(15) -0.0025(14) -0.0041(14) 0.0003(12)
C10 0.0432(16) 0.0671(17) 0.0493(14) -0.0028(13) -0.0035(12) 0.0007(12)
C11 0.061(2) 0.109(2) 0.0553(17) -0.0080(17) -0.0025(15) 0.0113(15)
C12 0.069(2) 0.158(3) 0.0550(17) -0.010(2) -0.0133(17) 0.0166(19)
C13 0.0523(19) 0.131(3) 0.0671(19) -0.0014(19) -0.0081(16) 0.0071(17)
C14 0.0509(18) 0.115(2) 0.0611(17) -0.0078(17) 0.0002(15) 0.0089(15)
C15 0.0491(17) 0.089(2) 0.0557(15) -0.0053(15) -0.0029(14) 0.0112(13)
C16 0.053(2) 0.262(5) 0.093(3) -0.020(3) -0.016(2) 0.023(3)
C17 0.0578(18) 0.087(2) 0.0556(16) 0.0139(16) 0.0053(14) -0.0018(13)
C18 0.0575(18) 0.093(2) 0.0689(18) 0.0218(16) -0.0041(16) 0.0050(15)
C19 0.066(2) 0.106(2) 0.0577(17) 0.0165(18) -0.0163(15) 0.0040(15)
C20 0.068(2) 0.091(2) 0.0464(15) 0.0106(17) -0.0047(14) -0.0017(13)
C21 0.0472(15) 0.0535(15) 0.0438(12) -0.0031(11) -0.0006(11) -0.0001(10)
Mn1 0.0442(3) 0.0715(4) 0.0387(3) -0.0011(3) 0.000 0.000
N1 0.0456(13) 0.0664(13) 0.0463(11) 0.0021(11) 0.0025(10) 0.0006(9)
O2 0.0498(12) 0.1187(16) 0.0513(10) -0.0112(11) 0.0035(9) -0.0116(10)
O3 0.0559(12) 0.0845(13) 0.0513(10) -0.0149(10) 0.0057(9) -0.0031(9)
O4 0.0500(12) 0.1085(15) 0.0542(11) -0.0087(11) -0.0051(9) 0.0123(10)
O5 0.0533(11) 0.0962(14) 0.0540(11) 0.0019(10) 0.0080(9) -0.0174(9)

loop_
_atom_type_symbol
_atom_type_description
_atom_type_scat_dispersion_real
_atom_type_scat_dispersion_imag
_atom_type_scat_source
C C 0.0033 0.0016 'International Tables Vol C Tables 4.2.6.8 and 6.1.1.4'
H H 0.0000 0.0000 'International Tables Vol C Tables 4.2.6.8 and 6.1.1.4'
N N 0.0061 0.0033 'International Tables Vol C Tables 4.2.6.8 and 6.1.1.4'
O O 0.0106 0.0060 'International Tables Vol C Tables 4.2.6.8 and 6.1.1.4'
Mn Mn 0.3368 0.7283 'International Tables Vol C Tables 4.2.6.8 and 6.1.1.4'

loop_
_geom_angle_atom_site_label_1
_geom_angle_atom_site_label_2
_geom_angle_atom_site_label_3
_geom_angle_site_symmetry_1
_geom_angle_site_symmetry_3
_geom_angle
O5 C1 O2 . . 125.0(2)
O5 C1 C2 . . 117.4(2)
O2 C1 C2 . . 117.6(2)
C3 C2 C7 . . 117.9(2)
C3 C2 C1 . . 121.0(2)
C7 C2 C1 . . 121.1(2)
C2 C3 C4 . . 121.3(2)
C2 C3 H3 . . 119.4
C4 C3 H3 . . 119.4
C3 C4 C5 . . 120.7(3)
C3 C4 H4 . . 119.6
C5 C4 H4 . . 119.6
C6 C5 C4 . . 117.9(3)
C6 C5 C8 . . 121.5(3)
C4 C5 C8 . . 120.6(3)
C5 C6 C7 . . 121.4(3)
C5 C6 H6 . . 119.3
C7 C6 H6 . . 119.3
C6 C7 C2 . . 120.9(3)
C6 C7 H7 . . 119.6
C2 C7 H7 . . 119.6
C5 C8 H8A . . 109.5
C5 C8 H8B . . 109.5
H8A C8 H8B . . 109.5
C5 C8 H8C . . 109.5
H8A C8 H8C . . 109.5
H8B C8 H8C . . 109.5
O3 C9 O4 . . 123.4(2)
O3 C9 C10 . . 121.0(2)
O4 C9 C10 . . 115.6(2)
C11 C10 C15 . . 118.4(2)
C11 C10 C9 . . 118.8(2)
C15 C10 C9 . . 122.7(2)
C12 C11 C10 . . 120.1(3)
C12 C11 H11 . . 120.0
C10 C11 H11 . . 120.0
C11 C12 C13 . . 122.0(3)
C11 C12 H12 . . 119.0
C13 C12 H12 . . 119.0
C14 C13 C12 . . 117.1(3)
C14 C13 C16 . . 121.5(3)
C12 C13 C16 . . 121.3(3)
C15 C14 C13 . . 121.2(3)
C15 C14 H14 . . 119.4
C13 C14 H14 . . 119.4
C14 C15 C10 . . 121.1(2)
C14 C15 H15 . . 119.4
C10 C15 H15 . . 119.4
C13 C16 H16A . . 109.5
C13 C16 H16B . . 109.5
H16A C16 H16B . . 109.5
C13 C16 H16C . . 109.5
H16A C16 H16C . . 109.5
H16B C16 H16C . . 109.5
N1 C17 C18 . . 123.3(2)
N1 C17 H17 . . 118.4
C18 C17 H17 . . 118.4
C19 C18 C17 . . 118.8(3)
C19 C18 H18 . . 120.6
C17 C18 H18 . . 120.6
C18 C19 C20 . . 118.6(2)
C18 C19 H19 . . 120.7
C20 C19 H19 . . 120.7
C19 C20 C21 . . 120.3(2)
C19 C20 H20 . . 119.9
C21 C20 H20 . . 119.9
N1 C21 C20 . . 121.3(2)
N1 C21 C21 . 2_655 115.82(13)
C20 C21 C21 . 2_655 122.83(16)
O5 Mn1 O5 2_655 . 107.91(10)
O5 Mn1 O3 2_655 2_655 85.14(7)
O5 Mn1 O3 . 2_655 91.85(7)
O5 Mn1 O3 2_655 . 91.85(7)
O5 Mn1 O3 . . 85.14(7)
O3 Mn1 O3 2_655 . 174.89(9)
O5 Mn1 N1 2_655 . 162.18(7)
O5 Mn1 N1 . . 89.84(7)
O3 Mn1 N1 2_655 . 96.19(7)
O3 Mn1 N1 . . 87.94(7)
O5 Mn1 N1 2_655 2_655 89.84(7)
O5 Mn1 N1 . 2_655 162.18(7)
O3 Mn1 N1 2_655 2_655 87.94(7)
O3 Mn1 N1 . 2_655 96.19(7)
N1 Mn1 N1 . 2_655 72.48(10)
C17 N1 C21 . . 117.6(2)
C17 N1 Mn1 . . 124.29(15)
C21 N1 Mn1 . . 117.55(15)
C9 O3 Mn1 . . 127.24(16)
C9 O4 H4A . . 109.5
C1 O5 Mn1 . . 136.66(17)

loop_
_geom_bond_atom_site_label_1
_geom_bond_atom_site_label_2
_geom_bond_site_symmetry_2
_geom_bond_distance
C1 O5 . 1.257(3)
C1 O2 . 1.258(3)
C1 C2 . 1.496(3)
C2 C3 . 1.375(3)
C2 C7 . 1.383(3)
C3 C4 . 1.381(3)
C3 H3 . 0.9300
C4 C5 . 1.388(4)
C4 H4 . 0.9300
C5 C6 . 1.371(4)
C5 C8 . 1.512(4)
C6 C7 . 1.380(3)
C6 H6 . 0.9300
C7 H7 . 0.9300
C8 H8A . 0.9600
C8 H8B . 0.9600
C8 H8C . 0.9600
C9 O3 . 1.242(3)
C9 O4 . 1.300(3)
C9 C10 . 1.472(3)
C10 C11 . 1.382(3)
C10 C15 . 1.383(3)
C11 C12 . 1.374(4)
C11 H11 . 0.9300
C12 C13 . 1.388(4)
C12 H12 . 0.9300
C13 C14 . 1.386(4)
C13 C16 . 1.503(4)
C14 C15 . 1.371(3)
C14 H14 . 0.9300
C15 H15 . 0.9300
C16 H16A . 0.9600
C16 H16B . 0.9600
C16 H16C . 0.9600
C17 N1 . 1.339(3)
C17 C18 . 1.372(3)
C17 H17 . 0.9300
C18 C19 . 1.364(4)
C18 H18 . 0.9300
C19 C20 . 1.370(3)
C19 H19 . 0.9300
C20 C21 . 1.374(3)
C20 H20 . 0.9300
C21 N1 . 1.346(3)
C21 C21 2_655 1.491(5)
Mn1 O5 2_655 2.1139(16)
Mn1 O5 . 2.1139(16)
Mn1 O3 2_655 2.1900(18)
Mn1 O3 . 2.1900(18)
Mn1 N1 . 2.2607(19)
Mn1 N1 2_655 2.2607(19)
O4 H4A . 0.8200

loop_
_geom_hbond_atom_site_label_D
_geom_hbond_atom_site_label_H
_geom_hbond_atom_site_label_A
_geom_hbond_site_symmetry_A
_geom_hbond_distance_DH
_geom_hbond_distance_HA
_geom_hbond_distance_DA
_geom_hbond_angle_DHA
O4 H4A O2 2_655 0.82 1.68 2.477(2) 164.0
